data_4069736
loop_
_publ_author_name
'Martincov\'a, Jana'
'Dost\'alov\'a, Romana'
'Dost\'al, Libor'
'R\%u\<zi\<cka, Ale\<s'
'Jambor, Roman'

_publ_section_title
;
 The Stannylene {2,6-(Me2NCH2)2C6H3}SnCl as a Ligand in Transition Metal
 Complexes of Palladium, Ruthenium, and Rhodium
;
_journal_issue 16
_journal_name_full Organometallics
_journal_page_first 4823
_journal_paper_doi 10.1021/om900393k
_journal_volume 28
_journal_year 2009
_chemical_formula_moiety 'C24 H38 Cl4 N4 Rh Sn2, C H Cl3'
_chemical_formula_sum 'C25 H39 Cl7 N4 Rh Sn2'
_chemical_formula_weight 984.04
_chemical_name_systematic
; 
 ? 
;
_space_group_IT_number 14
_symmetry_cell_setting monoclinic
_symmetry_space_group_name_Hall '-P 2ybc'
_symmetry_space_group_name_H-M 'P 1 21/c 1'
_atom_sites_solution_hydrogens geom
_atom_sites_solution_primary direct
_atom_sites_solution_secondary difmap
_audit_creation_method SHELXL-97
_cell_angle_alpha 90.0
_cell_angle_beta 127.008(4)
_cell_angle_gamma 90.0
_cell_formula_units_Z 2
_cell_length_a 12.2950(7)
_cell_length_b 12.1940(9)
_cell_length_c 16.4970(5)
_cell_measurement_reflns_used 14801
_cell_measurement_temperature 150(1)
_cell_measurement_theta_max 27.5
_cell_measurement_theta_min 1
_cell_volume 1975.1(2)
_computing_cell_refinement 'COLLECT and DENZO'
_computing_data_collection 'COLLECT (Hooft, 1998) and DENZO (Otwinowski & Minor, 1997)'
_computing_data_reduction 'COLLECT and DENZO'
_computing_molecular_graphics 'PLATON (Spek, 2003)'
_computing_publication_material 'SHELXL-97 (Sheldrick, 1997)'
_computing_structure_refinement 'SHELXL-97 (Sheldrick, 1997)'
_computing_structure_solution 'SIR92 (Altomare et al., 1994)'
_diffrn_ambient_temperature 150(1)
_diffrn_detector_area_resol_mean 9.091
_diffrn_measured_fraction_theta_full 0.995
_diffrn_measured_fraction_theta_max 0.995
_diffrn_measurement_device_type 'Bruker Nonius KappaCCD area detector'
_diffrn_measurement_method '\f and \w scans to fill the Ewald sphere'
_diffrn_radiation_monochromator graphite
_diffrn_radiation_source 'fine-focus sealed tube'
_diffrn_radiation_type MoK\a
_diffrn_radiation_wavelength 0.71073
_diffrn_reflns_av_R_equivalents 0.0661
_diffrn_reflns_av_sigmaI/netI 0.0469
_diffrn_reflns_limit_h_max 15
_diffrn_reflns_limit_h_min -15
_diffrn_reflns_limit_k_max 14
_diffrn_reflns_limit_k_min -15
_diffrn_reflns_limit_l_max 19
_diffrn_reflns_limit_l_min -21
_diffrn_reflns_number 14760
_diffrn_reflns_theta_full 27.50
_diffrn_reflns_theta_max 27.50
_diffrn_reflns_theta_min 3.37
_exptl_absorpt_coefficient_mu 2.162
_exptl_absorpt_correction_T_max 0.865
_exptl_absorpt_correction_T_min 0.624
_exptl_absorpt_correction_type integration
_exptl_absorpt_process_details
;
Gaussian integration (Coppens, 1970)
;
_exptl_crystal_colour yellow
_exptl_crystal_density_diffrn 1.655
_exptl_crystal_density_method 'not measured'
_exptl_crystal_description plate
_exptl_crystal_F_000 962
_exptl_crystal_size_max 0.31
_exptl_crystal_size_mid 0.12
_exptl_crystal_size_min 0.18
_refine_diff_density_max 2.559
_refine_diff_density_min -1.826
_refine_diff_density_rms 0.149
_refine_ls_extinction_method none
_refine_ls_goodness_of_fit_ref 1.058
_refine_ls_hydrogen_treatment constr
_refine_ls_matrix_type full
_refine_ls_number_parameters 196
_refine_ls_number_reflns 4519
_refine_ls_number_restraints 0
_refine_ls_restrained_S_all 1.058
_refine_ls_R_factor_all 0.0502
_refine_ls_R_factor_gt 0.0390
_refine_ls_shift/su_max 0.001
_refine_ls_shift/su_mean 0.000
_refine_ls_structure_factor_coef Fsqd
_refine_ls_weighting_details 'calc w=1/[\s^2^(Fo^2^)+(0.0222P)^2^+9.8355P] where P=(Fo^2^+2Fc^2^)/3'
_refine_ls_weighting_scheme calc
_refine_ls_wR_factor_gt 0.0859
_refine_ls_wR_factor_ref 0.0936
_reflns_number_gt 3847
_reflns_number_total 4519
_reflns_threshold_expression >2sigma(I)
_cod_data_source_file om900393k_si_002.cif
_cod_data_source_block shelxl
_cod_depositor_comments
;
The following automatic conversions were performed:

'_symmetry_cell_setting' tag value 'Monoiclinic' was replaced with
'monoclinic' value as specified in the replacement file
'/home/robertas/cod-tools/perl-scripts/inputs/replacement_values.lst'.

Automatic conversion script
Id: cif_fix_values 3143 2015-03-26 13:38:13Z robertas 
;
_cod_original_cell_volume 1975.07(19)
_cod_original_sg_symbol_H-M 'P 21/c'
_cod_database_code 4069736

loop_
_symmetry_equiv_pos_as_xyz
'x, y, z'
'-x, y+1/2, -z+1/2'
'-x, -y, -z'
'x, -y-1/2, z-1/2'

loop_
_atom_site_label
_atom_site_type_symbol
_atom_site_fract_x
_atom_site_fract_y
_atom_site_fract_z
_atom_site_U_iso_or_equiv
_atom_site_adp_type
_atom_site_occupancy
_atom_site_symmetry_multiplicity
_atom_site_calc_flag
_atom_site_refinement_flags
Sn1 Sn 0.77809(3) 0.39381(2) 0.41661(2) 0.01767(9) Uani 1 1 d .
Rh1 Rh 1.0000 0.5000 0.5000 0.01806(11) Uani 1 2 d S
Cl1 Cl 0.73097(12) 0.24301(10) 0.30439(9) 0.0311(3) Uani 1 1 d .
Cl4 Cl 0.11836(18) 0.12101(15) 0.53562(12) 0.0529(4) Uani 1 1 d .
Cl3 Cl 0.23819(16) 0.17453(15) 0.43644(15) 0.0580(4) Uani 1 1 d .
Cl5 Cl -0.00417(13) 0.04526(11) 0.33249(10) 0.0384(3) Uani 1 1 d .
C7 C 0.4831(5) 0.4745(5) 0.2272(4) 0.0316(11) Uani 1 1 d .
H7A H 0.4561 0.4135 0.1809 0.038 Uiso 1 1 d R
H7B H 0.4195 0.5341 0.1895 0.038 Uiso 1 1 d R
C5 C 0.4717(5) 0.3621(4) 0.4687(4) 0.0259(10) Uani 1 1 d .
H5 H 0.4689 0.3348 0.5200 0.031 Uiso 1 1 d R
C1 C 0.5940(4) 0.4000(4) 0.4008(3) 0.0193(8) Uani 1 1 d .
N2 N 0.8099(4) 0.2694(3) 0.5501(3) 0.0186(7) Uani 1 1 d .
C8 C 0.6474(6) 0.6226(4) 0.3092(5) 0.0406(13) Uani 1 1 d .
H8A H 0.7402 0.6427 0.3401 0.049 Uiso 1 1 d R
H8B H 0.6310 0.6249 0.3591 0.049 Uiso 1 1 d R
H8C H 0.5875 0.6731 0.2554 0.049 Uiso 1 1 d R
C6 C 0.5928(4) 0.3611(3) 0.4796(3) 0.0197(8) Uani 1 1 d .
N1 N 0.6217(4) 0.5104(4) 0.2672(3) 0.0293(9) Uani 1 1 d .
C4 C 0.3540(5) 0.4040(4) 0.3797(4) 0.0296(10) Uani 1 1 d .
H4 H 0.2731 0.4059 0.3728 0.035 Uiso 1 1 d R
C3 C 0.3559(5) 0.4427(4) 0.3026(4) 0.0284(10) Uani 1 1 d .
H3 H 0.2767 0.4702 0.2438 0.034 Uiso 1 1 d R
C10 C 0.7275(4) 0.3251(4) 0.5756(3) 0.0224(9) Uani 1 1 d .
H10A H 0.7764 0.3884 0.6181 0.027 Uiso 1 1 d R
H10B H 0.7114 0.2754 0.6133 0.027 Uiso 1 1 d R
C2 C 0.4771(4) 0.4398(4) 0.3128(3) 0.0237(9) Uani 1 1 d .
C13 C 0.0850(5) 0.1514(4) 0.4191(4) 0.0289(10) Uani 1 1 d .
H13 H 0.0299 0.2183 0.3918 0.035 Uiso 1 1 d R
C12 C 0.9527(5) 0.2597(4) 0.6421(3) 0.0266(10) Uani 1 1 d .
H12A H 0.9546 0.2208 0.6935 0.032 Uiso 1 1 d R
H12B H 0.9914 0.3313 0.6667 0.032 Uiso 1 1 d R
H12C H 1.0047 0.2200 0.6257 0.032 Uiso 1 1 d R
C11 C 0.7539(5) 0.1601(4) 0.5101(4) 0.0279(10) Uani 1 1 d .
H11A H 0.7556 0.1180 0.5599 0.034 Uiso 1 1 d R
H11B H 0.8079 0.1240 0.4938 0.034 Uiso 1 1 d R
H11C H 0.6618 0.1667 0.4499 0.034 Uiso 1 1 d R
C9 C 0.6419(6) 0.5055(6) 0.1874(4) 0.0468(16) Uani 1 1 d .
H9A H 0.6119 0.4357 0.1539 0.056 Uiso 1 1 d R
H9B H 0.7368 0.5150 0.2180 0.056 Uiso 1 1 d R
H9C H 0.5903 0.5628 0.1388 0.056 Uiso 1 1 d R
Cl2 Cl 1.0351(2) 0.42844(16) 0.37732(18) 0.0757(6) Uani 1 1 d .

loop_
_atom_site_aniso_label
_atom_site_aniso_U_11
_atom_site_aniso_U_22
_atom_site_aniso_U_33
_atom_site_aniso_U_23
_atom_site_aniso_U_13
_atom_site_aniso_U_12
Sn1 0.01503(14) 0.02053(15) 0.01995(15) 0.00089(11) 0.01186(12) -0.00029(11)
Rh1 0.0153(2) 0.0196(2) 0.0214(2) 0.00276(19) 0.01219(19) -0.00041(18)
Cl1 0.0369(6) 0.0337(6) 0.0284(6) -0.0086(5) 0.0226(5) -0.0021(5)
Cl4 0.0681(10) 0.0631(10) 0.0412(8) 0.0010(7) 0.0402(8) 0.0083(8)
Cl3 0.0461(8) 0.0598(10) 0.0841(12) -0.0087(9) 0.0476(9) -0.0182(8)
Cl5 0.0356(6) 0.0303(6) 0.0306(6) 0.0017(5) 0.0101(5) -0.0009(5)
C7 0.019(2) 0.045(3) 0.026(2) 0.008(2) 0.011(2) 0.004(2)
C5 0.029(2) 0.025(2) 0.035(3) -0.006(2) 0.026(2) -0.0078(19)
C1 0.0171(18) 0.020(2) 0.021(2) -0.0019(17) 0.0115(17) -0.0015(16)
N2 0.0214(17) 0.0165(17) 0.0185(17) 0.0001(14) 0.0124(15) 0.0001(14)
C8 0.034(3) 0.028(3) 0.054(4) 0.015(3) 0.023(3) 0.004(2)
C6 0.022(2) 0.0167(19) 0.025(2) -0.0032(17) 0.0171(18) -0.0036(17)
N1 0.0226(19) 0.038(2) 0.029(2) 0.0113(19) 0.0166(18) 0.0021(17)
C4 0.023(2) 0.028(2) 0.044(3) -0.006(2) 0.023(2) -0.0003(19)
C3 0.017(2) 0.030(3) 0.033(3) 0.002(2) 0.012(2) 0.0027(19)
C10 0.027(2) 0.024(2) 0.023(2) -0.0020(18) 0.0184(19) -0.0041(18)
C2 0.019(2) 0.023(2) 0.027(2) -0.0010(19) 0.0130(19) -0.0007(18)
C13 0.033(2) 0.021(2) 0.037(3) 0.006(2) 0.023(2) 0.001(2)
C12 0.025(2) 0.026(2) 0.021(2) 0.0030(19) 0.0098(19) 0.0033(19)
C11 0.037(3) 0.019(2) 0.031(2) -0.002(2) 0.022(2) -0.001(2)
C9 0.036(3) 0.072(4) 0.038(3) 0.026(3) 0.025(3) 0.010(3)
Cl2 0.0563(10) 0.0530(10) 0.0985(16) 0.0188(11) 0.0363(11) -0.0076(9)

loop_
_atom_type_symbol
_atom_type_description
_atom_type_scat_dispersion_real
_atom_type_scat_dispersion_imag
_atom_type_scat_source
C C 0.0033 0.0016 'International Tables Vol C Tables 4.2.6.8 and 6.1.1.4'
H H 0.0000 0.0000 'International Tables Vol C Tables 4.2.6.8 and 6.1.1.4'
Cl Cl 0.1484 0.1585 'International Tables Vol C Tables 4.2.6.8 and 6.1.1.4'
N N 0.0061 0.0033 'International Tables Vol C Tables 4.2.6.8 and 6.1.1.4'
Rh Rh -1.1178 0.9187 'International Tables Vol C Tables 4.2.6.8 and 6.1.1.4'
Sn Sn -0.6537 1.4246 'International Tables Vol C Tables 4.2.6.8 and 6.1.1.4'

loop_
_exptl_crystal_face_index_h
_exptl_crystal_face_index_k
_exptl_crystal_face_index_l
_exptl_crystal_face_perp_dist
1 0 -1 0.069
0 0 -1 0.062
0 0 1 0.061
-1 0 0 0.152
-1 0 1 0.128
0 1 0 0.090
0 -1 0 0.027
0 1 -1 0.052
0 -1 1 0.020

loop_
_geom_angle_atom_site_label_1
_geom_angle_atom_site_label_2
_geom_angle_atom_site_label_3
_geom_angle
_geom_angle_site_symmetry_1
_geom_angle_site_symmetry_3
C1 Sn1 Cl1 100.76(12) . .
C1 Sn1 N1 73.97(15) . .
Cl1 Sn1 N1 89.41(11) . .
C1 Sn1 N2 73.73(14) . .
Cl1 Sn1 N2 92.93(9) . .
N1 Sn1 N2 147.48(12) . .
C1 Sn1 Rh1 139.99(12) . .
Cl1 Sn1 Rh1 118.99(3) . .
N1 Sn1 Rh1 100.60(9) . .
N2 Sn1 Rh1 106.46(8) . .
Cl2 Rh1 Cl2 180.0 3_766 .
Cl2 Rh1 Sn1 92.10(4) 3_766 3_766
Cl2 Rh1 Sn1 87.90(4) . 3_766
Cl2 Rh1 Sn1 87.90(4) 3_766 .
Cl2 Rh1 Sn1 92.10(4) . .
Sn1 Rh1 Sn1 180.000(11) 3_766 .
N1 C7 C2 110.8(4) . .
N1 C7 H7A 109.6 . .
C2 C7 H7A 109.4 . .
N1 C7 H7B 109.4 . .
C2 C7 H7B 109.5 . .
H7A C7 H7B 108.0 . .
C6 C5 C4 119.5(4) . .
C6 C5 H5 120.2 . .
C4 C5 H5 120.3 . .
C2 C1 C6 120.9(4) . .
C2 C1 Sn1 120.2(3) . .
C6 C1 Sn1 119.0(3) . .
C11 N2 C10 109.3(3) . .
C11 N2 C12 109.6(4) . .
C10 N2 C12 109.8(3) . .
C11 N2 Sn1 111.9(3) . .
C10 N2 Sn1 101.6(2) . .
C12 N2 Sn1 114.3(3) . .
N1 C8 H8A 109.6 . .
N1 C8 H8B 109.4 . .
H8A C8 H8B 109.5 . .
N1 C8 H8C 109.4 . .
H8A C8 H8C 109.5 . .
H8B C8 H8C 109.5 . .
C5 C6 C1 119.3(4) . .
C5 C6 C10 123.5(4) . .
C1 C6 C10 117.1(4) . .
C7 N1 C9 110.9(4) . .
C7 N1 C8 110.4(4) . .
C9 N1 C8 110.5(4) . .
C7 N1 Sn1 105.8(3) . .
C9 N1 Sn1 114.7(3) . .
C8 N1 Sn1 104.3(3) . .
C3 C4 C5 121.0(4) . .
C3 C4 H4 119.5 . .
C5 C4 H4 119.5 . .
C4 C3 C2 119.5(4) . .
C4 C3 H3 120.0 . .
C2 C3 H3 120.4 . .
N2 C10 C6 110.0(3) . .
N2 C10 H10A 109.8 . .
C6 C10 H10A 109.7 . .
N2 C10 H10B 109.6 . .
C6 C10 H10B 109.6 . .
H10A C10 H10B 108.1 . .
C1 C2 C3 119.8(4) . .
C1 C2 C7 118.3(4) . .
C3 C2 C7 121.8(4) . .
Cl5 C13 Cl4 111.1(3) . .
Cl5 C13 Cl3 109.7(3) . .
Cl4 C13 Cl3 109.8(3) . .
Cl5 C13 H13 108.8 . .
Cl4 C13 H13 108.7 . .
Cl3 C13 H13 108.7 . .
N2 C12 H12A 109.2 . .
N2 C12 H12B 109.9 . .
H12A C12 H12B 109.5 . .
N2 C12 H12C 109.3 . .
H12A C12 H12C 109.5 . .
H12B C12 H12C 109.5 . .
N2 C11 H11A 109.8 . .
N2 C11 H11B 109.1 . .
H11A C11 H11B 109.5 . .
N2 C11 H11C 109.5 . .
H11A C11 H11C 109.5 . .
H11B C11 H11C 109.5 . .
N1 C9 H9A 109.7 . .
N1 C9 H9B 109.2 . .
H9A C9 H9B 109.5 . .
N1 C9 H9C 109.5 . .
H9A C9 H9C 109.5 . .
H9B C9 H9C 109.5 . .

loop_
_geom_bond_atom_site_label_1
_geom_bond_atom_site_label_2
_geom_bond_distance
_geom_bond_site_symmetry_2
Sn1 C1 2.118(4) .
Sn1 Cl1 2.4192(12) .
Sn1 N1 2.468(4) .
Sn1 N2 2.503(3) .
Sn1 Rh1 2.5485(4) .
Rh1 Cl2 2.469(3) 3_766
Rh1 Cl2 2.469(3) .
Rh1 Sn1 2.5485(4) 3_766
Cl4 C13 1.747(5) .
Cl3 C13 1.749(5) .
Cl5 C13 1.742(5) .
C7 N1 1.475(6) .
C7 C2 1.519(6) .
C7 H7A 0.9701 .
C7 H7B 0.9700 .
C5 C6 1.387(6) .
C5 C4 1.398(7) .
C5 H5 0.9299 .
C1 C2 1.377(6) .
C1 C6 1.393(6) .
N2 C11 1.462(6) .
N2 C10 1.476(5) .
N2 C12 1.481(6) .
C8 N1 1.480(7) .
C8 H8A 0.9600 .
C8 H8B 0.9601 .
C8 H8C 0.9601 .
C6 C10 1.512(6) .
N1 C9 1.480(7) .
C4 C3 1.370(7) .
C4 H4 0.9301 .
C3 C2 1.396(6) .
C3 H3 0.9298 .
C10 H10A 0.9701 .
C10 H10B 0.9701 .
C13 H13 0.9800 .
C12 H12A 0.9601 .
C12 H12B 0.9600 .
C12 H12C 0.9601 .
C11 H11A 0.9599 .
C11 H11B 0.9599 .
C11 H11C 0.9600 .
C9 H9A 0.9600 .
C9 H9B 0.9600 .
C9 H9C 0.9600 .
